data_2006911
loop_
_publ_author_name
'Kobashi, Dilshat'
'Kohara, Shizuo'
'Yamakawa, Junji'
'Kawahara, Akira'

_publ_section_title
;
 Un Monophosphate Synth\'etique de Sodium et de Cobalt:
 Na~4~Co~7~(PO~4~)~6~
;
_journal_issue 1
_journal_name_full 'Acta Crystallographica Section C'
_journal_page_first 7
_journal_page_last 9
_journal_paper_doi 10.1107/S010827019701189X
_journal_volume 54
_journal_year 1998
_chemical_formula_iupac 'Na4 Co7 (PO4)6'
_chemical_formula_sum 'Co7 Na4 O24 P6'
_chemical_formula_weight 1074.29
_chemical_name_systematic
; Structure of Synthetic Heptacobalt Tetrasodium Monophosphate
  Na~4~Co~7~(PO~4~)~6~
;
_space_group_IT_number 8
_symmetry_cell_setting monoclinic
_symmetry_space_group_name_Hall 'C -2y'
_symmetry_space_group_name_H-M 'C 1 m 1'
_atom_type_scat_source 'International Tables for X-ray Crystallograpy (Vol. IV)'
_audit_creation_method 'manual editing of form.cif'
_cell_angle_alpha 90.00
_cell_angle_beta 105.790(10)
_cell_angle_gamma 90.00
_cell_formula_units_Z 2
_cell_length_a 10.5060(10)
_cell_length_b 14.3900(10)
_cell_length_c 6.4710(10)
_cell_measurement_reflns_used 25
_cell_measurement_temperature 293
_cell_measurement_theta_max 29.64
_cell_measurement_theta_min 25.38
_cell_volume 941.38(19)
_computing_cell_refinement 'Rigaku AFC/MSC Software'
_computing_data_collection 'Rigaku AFC/MSC Software (Rigaku corporation, 1991)'
_computing_data_reduction 'TEXSAN (Molecular Structure Corporation, 1985)'
_computing_molecular_graphics 'ORTEPII (Johnson, 1971)'
_computing_publication_material 'LISTHKL (Yamakawa & Kawahara, 1994) et CCPC (Kawamura & Kawahara, 1980)'
_computing_structure_refinement 'RSFLS-4, UNICS (Sakurai, 1971)'
_computing_structure_solution
;RSSFR-5, UNICS (Sakurai, 1971) et Texsan (Molecular Structure Corporation,
 1985)
;
_diffrn_measurement_device_type 'Rigaku AFC5R'
_diffrn_measurement_method \w--2\q
_diffrn_radiation_type 'Mo K\a'
_diffrn_radiation_wavelength 0.71069
_diffrn_reflns_av_R_equivalents 'not measured'
_diffrn_reflns_limit_h_max 14
_diffrn_reflns_limit_h_min 0
_diffrn_reflns_limit_k_max 19
_diffrn_reflns_limit_k_min 0
_diffrn_reflns_limit_l_max 8
_diffrn_reflns_limit_l_min -8
_diffrn_reflns_number 1216
_diffrn_reflns_theta_max 27.5
_diffrn_standards_decay_% 0
_diffrn_standards_interval_count 200
_diffrn_standards_number 3
_exptl_absorpt_coefficient_mu 6.751
_exptl_absorpt_correction_T_max 0.87
_exptl_absorpt_correction_T_min 0.81
_exptl_absorpt_correction_type psi-scan
_exptl_absorpt_process_details '(ABSC; Takano, Tanaka & Kusonoki, 1973)'
_exptl_crystal_colour blue
_exptl_crystal_density_diffrn 3.79
_exptl_crystal_density_method 'not measured'
_exptl_crystal_description sphere
_exptl_crystal_F_000 1030
_exptl_crystal_size_max 0.1
_exptl_crystal_size_mid 0.1
_exptl_crystal_size_min 0.1
_refine_diff_density_max 1.046
_refine_diff_density_min -0.428
_refine_ls_extinction_method none
_refine_ls_goodness_of_fit_ref 1.284
_refine_ls_hydrogen_treatment none
_refine_ls_number_parameters 135
_refine_ls_number_reflns 965
_refine_ls_R_factor_gt 0.038
_refine_ls_shift/su_max 0.011
_refine_ls_structure_factor_coef F
_refine_ls_weighting_details 'w = 1/[\s^2^(F)+0.0001F^2^]'
_refine_ls_weighting_scheme calc
_refine_ls_wR_factor_ref 0.033
_reflns_number_gt 965
_reflns_number_total 1192
_reflns_threshold_expression 'I > 3\s(I)'
_cod_data_source_file du1180.cif
_cod_data_source_block default
_cod_original_cell_volume 941.43(2)
_cod_original_sg_symbol_H-M 'C m'
_cod_original_formula_sum 'Na4 Co7 P6 O24'
_cod_database_code 2006911

loop_
_symmetry_equiv_pos_as_xyz
x,y,z
x,-y,z
x+1/2,y+1/2,z
x+1/2,-y+1/2,z

loop_
_atom_site_label
_atom_site_fract_x
_atom_site_fract_y
_atom_site_fract_z
_atom_site_U_iso_or_equiv
_atom_site_adp_type
_atom_site_type_symbol
Co1 .0000 .0000 .0000 .0120(10) Ueq Co
Co2 .5008(9) .15680(10) .0040(16) .0150(10) Ueq Co
Co3 .8244(8) .1829(3) .1861(13) .012(2) Ueq Co
Co4 .1785(8) .1822(2) .8191(13) .010(2) Ueq Co
P1 .9071(10) .1842(5) .7126(14) .011(3) Ueq P
P2 .1013(10) .1862(5) .2922(16) .012(4) Ueq P
P3 .3331(12) .0000 .067(2) .015(5) Ueq P
P4 .6800(11) .0000 .940(2) .011(5) Ueq P
Na1 .5913(9) .1131(3) .5089(14) .027(3) Ueq Na
Na2 .3173(11) .0000 .5591(17) .036(5) Ueq Na
Na3 .0588(12) .0000 .5182(18) .038(6) Ueq Na
O1 .5062(17) .2260(12) .277(3) .018(9) Ueq O
O2 .4980(16) .2307(11) .730(3) .012(9) Ueq O
O3 .9985(17) .1036(11) .225(3) .010(8) Ueq O
O4 .0034(18) .1062(13) .789(3) .016(9) Ueq O
O5 .1789(15) .2111(10) .135(3) .018(9) Ueq O
O6 .8143(14) .2048(9) .863(2) .010(9) Ueq O
O7 .1908(16) .1636(11) .518(3) .015(9) Ueq O
O8 .8224(16) .1613(10) .492(3) .013(9) Ueq O
O9 .6756(18) .0849(11) .081(3) .022(9) Ueq O
O10 .3379(15) .0883(9) .921(3) .010(8) Ueq O
O11 .1983(19) .0000 .120(3) .015(9) Ueq O
O12 .799(2) .0000 .855(3) .020(9) Ueq O
O13 .4520(19) .0000 .251(3) .011(7) Ueq O
O14 .560(3) .0000 .735(4) .030(9) Ueq O

loop_
_atom_site_aniso_label
_atom_site_aniso_U_11
_atom_site_aniso_U_22
_atom_site_aniso_U_33
_atom_site_aniso_U_12
_atom_site_aniso_U_13
_atom_site_aniso_U_23
_atom_site_aniso_type_symbol
Co1 .0098(10) .0104(8) .0171(10) .0000 .0036(8) .0000 Co
Co2 .0153(7) .0158(6) .0186(7) -.001(3) .0073(6) .000(3) Co
Co3 .011(2) .015(2) .0106(18) -.0029(17) .0025(17) .0024(18) Co
Co4 .011(2) .010(2) .0109(19) -.0040(17) .0027(17) .0021(17) Co
P1 .018(4) .010(3) .006(3) .003(3) .005(3) .000(3) P
P2 .003(3) .013(4) .019(4) .005(3) .001(3) -.003(3) P
P3 .014(5) .015(5) .020(5) .0000 .005(4) .0000 P
P4 .004(4) .006(5) .021(5) .0000 -.001(4) .0000 P
Na1 .036(3) .025(3) .024(3) .005(3) .009(3) -.004(3) Na
Na2 .037(5) .052(5) .026(5) .0000 .011(4) .0000 Na
Na3 .082(8) .021(4) .019(4) .0000 .016(6) .0000 Na

loop_
_geom_angle_atom_site_label_1
_geom_angle_atom_site_label_2
_geom_angle_atom_site_label_3
_geom_angle_site_symmetry_1
_geom_angle_site_symmetry_3
_geom_angle
_geom_angle_publ_flag
O4 Co1 O3 1_554 1_455 86.4(7) no
O4 Co1 O3 2_554 2_455 86.4(7) no
O11 Co1 O3 . 1_455 86.1(7) no
O11 Co1 O3 . 2_455 86.1(7) no
O12 Co1 O3 1_454 1_455 96.7(7) no
O12 Co1 O3 1_454 2_455 96.7(7) no
O4 Co1 O3 1_554 2_455 177.7(6) no
O4 Co1 O3 2_554 1_455 177.7(6) no
O3 Co1 O3 1_455 2_455 91.4(6) no
O4 Co1 O12 1_554 1_454 84.2(7) no
O4 Co1 O12 2_554 1_454 84.2(7) no
O11 Co1 O4 . 1_554 93.1(7) no
O11 Co1 O4 . 2_554 93.1(7) no
O4 Co1 O4 1_554 2_554 95.9(7) no
O11 Co1 O12 . 1_454 175.9(9) no
O10 Co2 O1 1_554 . 108.0(4) no
O10 Co2 O9 1_554 . 118.7(2) no
O10 Co2 O2 1_554 1_554 102.7(5) no
O1 Co2 O9 . . 103.2(5) no
O1 Co2 O2 . 1_554 119.40(10) no
O9 Co2 O2 . 1_554 105.7(4) no
O3 Co3 O1 . 4_555 68.9(7) no
O5 Co3 O1 4_555 4_555 98.3(6) no
O6 Co3 O1 1_554 4_555 89.1(8) no
O8 Co3 O1 . 4_555 93.8(8) no
O9 Co3 O1 . 4_555 170.9(9) no
O3 Co3 O5 . 4_555 166.2(7) no
O6 Co3 O3 1_554 . 90.4(9) no
O8 Co3 O3 . . 92.3(9) no
O9 Co3 O3 . . 102.9(7) no
O6 Co3 O5 1_554 4_555 84.2(8) no
O8 Co3 O5 . 4_555 93.6(8) no
O9 Co3 O5 . 4_555 89.5(7) no
O8 Co3 O6 . 1_554 176.6(8) no
O9 Co3 O6 . 1_554 86.9(9) no
O8 Co3 O9 . . 90.6(9) no
O4 Co4 O2 . 4_455 66.7(7) no
O5 Co4 O2 1_556 4_455 85.2(8) no
O6 Co4 O2 4_455 4_455 95.7(6) no
O7 Co4 O2 . 4_455 95.7(8) no
O10 Co4 O2 . 4_455 173.2(8) no
O5 Co4 O4 1_556 . 87.9(9) no
O4 Co4 O6 . 4_455 161.2(7) no
O7 Co4 O4 . . 97.2(9) no
O4 Co4 O10 . . 107.1(7) no
O5 Co4 O6 1_556 4_455 83.9(7) no
O7 Co4 O5 . 1_556 174.7(7) no
O5 Co4 O10 1_556 . 91.8(8) no
O7 Co4 O6 . 4_455 90.8(8) no
O10 Co4 O6 . 4_455 90.1(6) no
O7 Co4 O10 . . 87.8(9) no
O4 P1 O2 1_655 4_555 102.9(10) yes
O2 P1 O6 4_555 . 106.3(9) yes
O8 P1 O2 . 4_555 116.2(10) yes
O4 P1 O6 1_655 . 114.3(10) yes
O8 P1 O4 . 1_655 108.6(10) yes
O8 P1 O6 . . 108.7(10) yes
O3 P2 O1 1_455 4_455 102.0(10) yes
O5 P2 O1 . 4_455 102.5(10) yes
O7 P2 O1 . 4_455 115.6(10) yes
O5 P2 O3 . 1_455 116.4(10) yes
O7 P2 O3 . 1_455 107.4(10) yes
O5 P2 O7 . . 112.7(10) yes
O10 P3 O10 1_554 2_554 105.8(10) yes
O11 P3 O10 . 1_554 108.1(9) yes
O11 P3 O10 . 2_554 108.1(9) yes
O13 P3 O10 . 1_554 108.8(9) yes
O13 P3 O10 . 2_554 108.8(9) yes
O13 P3 O11 . . 116.7(10) yes
O9 P4 O9 1_556 2_556 105.9(13) yes
O12 P4 O9 1_555 1_556 112.4(10) yes
O12 P4 O9 1_555 2_556 112.4(10) yes
O9 P4 O14 1_556 1_555 110.8(9) yes
O9 P4 O14 2_556 1_555 110.8(9) yes
O12 P4 O14 1_555 1_555 104.6(15) yes
O1 Na1 O2 . . 75.4(6) no
O1 Na1 O8 . . 89.2(8) no
O1 Na1 O13 . . 88.3(7) no
O1 Na1 O14 . . 148.6(9) no
O8 Na1 O2 . . 110.7(6) no
O13 Na1 O2 . . 123.9(7) no
O14 Na1 O2 . . 88.2(8) no
O13 Na1 O8 . . 122.6(8) no
O14 Na1 O8 . . 121.9(9) no
O14 Na1 O13 . . 78.7(7) no
O7 Na2 O7 . 2_555 122.9(7) no
O10 Na2 O7 . . 65.1(6) no
O10 Na2 O7 2_555 2_555 65.1(6) no
O10 Na2 O7 . 2_555 115.6(7) no
O10 Na2 O7 2_555 . 115.6(7) no
O7 Na2 O11 . . 79.9(5) no
O7 Na2 O11 2_555 . 79.9(5) no
O7 Na2 O13 2_555 . 105.6(5) no
O7 Na2 O13 . . 105.7(5) no
O14 Na2 O7 . . 117.6(4) no
O14 Na2 O7 . 2_555 117.6(4) no
O10 Na2 O10 . 2_555 58.1(5) no
O10 Na2 O11 . . 144.9(5) no
O10 Na2 O11 2_555 . 144.9(5) no
O10 Na2 O13 . . 135.8(6) no
O10 Na2 O13 2_555 . 135.8(6) no
O14 Na2 O10 . . 76.5(8) no
O14 Na2 O10 . 2_555 76.5(8) no
O13 Na2 O11 . . 55.5(6) no
O14 Na2 O11 . . 125.9(9) no
O14 Na2 O13 . . 70.5(8) no
O3 Na3 O3 1_455 2_455 78.3(7) no
O3 Na3 O4 1_455 1_555 96.6(6) no
O3 Na3 O4 1_455 2_555 152.1(8) no
O3 Na3 O7 1_455 1_555 58.7(6) no
O3 Na3 O7 1_455 2_555 124.7(8) no
O3 Na3 O4 2_455 1_555 152.1(8) no
O3 Na3 O4 2_455 2_555 96.6(6) no
O3 Na3 O7 2_455 1_555 124.7(8) no
O3 Na3 O7 2_455 2_555 58.7(6) no
O4 Na3 O4 1_555 2_555 74.9(7) no
O4 Na3 O7 1_555 1_555 71.9(7) no
O4 Na3 O7 1_555 2_555 137.6(7) no
O4 Na3 O7 2_555 1_555 137.6(7) no
O4 Na3 O7 2_555 2_555 71.9(7) no
O7 Na3 O7 1_555 2_555 119.1(7) no

loop_
_geom_bond_atom_site_label_1
_geom_bond_atom_site_label_2
_geom_bond_site_symmetry_1
_geom_bond_site_symmetry_2
_geom_bond_distance
_geom_bond_publ_flag
Co1 O3 . 1_455 2.086(17) yes
Co1 O3 . 2_455 2.086(17) no
Co1 O4 . 1_554 2.057(18) yes
Co1 O4 . 2_554 2.057(18) no
Co1 O11 . . 2.02(2) yes
Co1 O12 . 1_454 2.06(2) yes
Co2 O1 . . 2.02(2) yes
Co2 O2 . 1_554 2.064(19) yes
Co2 O9 . . 2.05(2) yes
Co2 O10 . 1_554 1.922(18) yes
Co3 O1 . 4_555 2.260(19) yes
Co3 O3 . . 2.112(19) yes
Co3 O5 . 4_555 2.121(17) yes
Co3 O6 . 1_554 2.086(18) yes
Co3 O8 . . 2.01(2) yes
Co3 O9 . . 2.081(19) yes
Co4 O2 . 4_455 2.213(18) yes
Co4 O4 . . 2.10(2) yes
Co4 O5 . 1_556 2.090(19) yes
Co4 O6 . 4_455 2.131(15) yes
Co4 O7 . . 2.00(2) yes
Co4 O10 . . 2.111(17) yes
P1 O2 . 4_555 1.536(19) yes
P1 O4 . 1_655 1.50(2) yes
P1 O6 . . 1.58(2) yes
P1 O8 . . 1.498(19) yes
P2 O1 . 4_455 1.60(2) yes
P2 O3 . 1_455 1.583(19) yes
P2 O5 . . 1.51(2) yes
P2 O7 . . 1.54(2) yes
P3 O10 . 1_554 1.595(18) yes
P3 O10 . 2_554 1.595(18) yes
P3 O11 . . 1.55(3) yes
P3 O13 . . 1.47(2) yes
P4 O9 . 1_556 1.53(2) yes
P4 O9 . 2_556 1.53(2) yes
P4 O12 . . 1.50(3) yes
P4 O14 . . 1.56(3) yes
Na1 O1 . . 2.224(19) no
Na1 O2 . . 2.58(2) no
Na1 O8 . . 2.56(2) no
Na1 O13 . . 2.499(17) no
Na1 O14 . . 2.272(19) no
Na2 O7 . . 2.682(17) no
Na2 O7 . 2_555 2.682(17) no
Na2 O10 . . 2.62(2) no
Na2 O10 . 2_555 2.62(2) no
Na2 O11 . . 2.77(3) no
Na2 O13 . . 2.75(3) no
Na2 O14 . . 2.49(3) no
Na3 O3 . 1_455 2.362(19) no
Na3 O3 . 2_455 2.362(19) no
Na3 O4 . . 2.51(2) no
Na3 O4 . 2_555 2.51(2) no
Na3 O7 . . 2.732(17) no
Na3 O7 . 2_555 2.732(17) no
